data_2016745
loop_
_publ_author_name
'Pavlyuk, Volodymyr'
'Dmytriv, Grygoriy'
'Tarasiuk, Ivan'
'Pauly, Hermann'
'Ehrenberg, Helmut'

_publ_section_title
;
 Li~12~Cu~16+<i>x~</i>Al~26{-~<i>x</i>} (<i>x</i> = 3.2): a new
 intermetallic structure type
;
_journal_issue 8
_journal_name_full 'Acta Crystallographica Section C'
_journal_page_first i73
_journal_page_last i75
_journal_paper_doi 10.1107/S0108270108022476
_journal_volume 64
_journal_year 2008
_chemical_formula_iupac 'Li12 Cu19.21 Al22.84'
_chemical_formula_moiety 'Al20.84 Cu19.21, 2(Al), 12(Li)'
_chemical_formula_sum 'Al22.84 Cu19.21 Li12'
_chemical_formula_weight 1920.43
_chemical_name_systematic
;
dodecalithium nonadecacopper tricosaaluminide
;
_space_group_IT_number 127
_symmetry_cell_setting tetragonal
_symmetry_space_group_name_Hall '-P 4 2ab'
_symmetry_space_group_name_H-M 'P 4/m b m'
_atom_sites_solution_primary direct
_atom_sites_solution_secondary difmap
_audit_creation_method SHELXL-97
_cell_angle_alpha 90.00
_cell_angle_beta 90.00
_cell_angle_gamma 90.00
_cell_formula_units_Z 1
_cell_length_a 12.696(2)
_cell_length_b 12.696(2)
_cell_length_c 4.9820(10)
_cell_measurement_reflns_used 281
_cell_measurement_temperature 295(2)
_cell_measurement_theta_max 26.37
_cell_measurement_theta_min 3.21
_cell_volume 803.0(2)
_computing_cell_refinement 'CrysAlis CCD (Oxford Diffraction, 2004)'
_computing_data_collection 'CrysAlis CCD (Oxford Diffraction, 2004)'
_computing_data_reduction 'CrysAlis RED (Oxford Diffraction, 2005)'
_computing_molecular_graphics 'DIAMOND (Brandenburg, 1999)'
_computing_publication_material 'SHELXL97 (Sheldrick, 2008)'
_computing_structure_refinement 'SHELXL97 (Sheldrick, 2008)'
_computing_structure_solution 'SHELXS97 (Sheldrick, 2008)'
_diffrn_ambient_temperature 295(2)
_diffrn_measured_fraction_theta_full 0.994
_diffrn_measured_fraction_theta_max 0.994
_diffrn_measurement_device_type 'Oxford Diffraction Xcalibur3 CCD'
_diffrn_measurement_method \w
_diffrn_radiation_monochromator graphite
_diffrn_radiation_source 'fine-focus sealed tube'
_diffrn_radiation_type MoK\a
_diffrn_radiation_wavelength 0.71073
_diffrn_reflns_av_R_equivalents 0.0909
_diffrn_reflns_av_sigmaI/netI 0.0893
_diffrn_reflns_limit_h_max 15
_diffrn_reflns_limit_h_min -15
_diffrn_reflns_limit_k_max 12
_diffrn_reflns_limit_k_min -15
_diffrn_reflns_limit_l_max 6
_diffrn_reflns_limit_l_min -2
_diffrn_reflns_number 2572
_diffrn_reflns_theta_full 26.37
_diffrn_reflns_theta_max 26.37
_diffrn_reflns_theta_min 3.21
_diffrn_standards_decay_% 0
_diffrn_standards_interval_count 0
_diffrn_standards_interval_time 0
_diffrn_standards_number 0
_exptl_absorpt_coefficient_mu 13.048
_exptl_absorpt_correction_T_max 0.60
_exptl_absorpt_correction_T_min 0.29
_exptl_absorpt_correction_type empirical
_exptl_absorpt_process_details '(CrysAlis RED; Oxford Diffraction, 2005)'
_exptl_crystal_colour 'metallic dark grey'
_exptl_crystal_density_diffrn 3.971
_exptl_crystal_density_method 'not measured'
_exptl_crystal_description prism
_exptl_crystal_F_000 890.1
_exptl_crystal_size_max 0.1
_exptl_crystal_size_mid 0.08
_exptl_crystal_size_min 0.04
_refine_diff_density_max 0.982
_refine_diff_density_min -1.028
_refine_ls_extinction_coef 0.00050(10)
_refine_ls_extinction_expression Fc^*^=kFc[1+0.001xFc^2^\l^3^/sin(2\q)]^-1/4^
_refine_ls_extinction_method 'SHELXL97 (Sheldrick, 2008)'
_refine_ls_goodness_of_fit_ref 0.986
_refine_ls_matrix_type full
_refine_ls_number_parameters 36
_refine_ls_number_reflns 490
_refine_ls_number_restraints 0
_refine_ls_restrained_S_all 0.986
_refine_ls_R_factor_all 0.1311
_refine_ls_R_factor_gt 0.0490
_refine_ls_shift/su_max 0.000
_refine_ls_shift/su_mean 0.000
_refine_ls_structure_factor_coef Fsqd
_refine_ls_weighting_details 'calc w=1/[\s^2^(Fo^2^)+(0.0336P)^2^] where P=(Fo^2^+2Fc^2^)/3'
_refine_ls_weighting_scheme calc
_refine_ls_wR_factor_gt 0.0749
_refine_ls_wR_factor_ref 0.0977
_reflns_number_gt 281
_reflns_number_total 490
_reflns_threshold_expression I>2\s(I)
_cod_data_source_file sq3156.cif
_cod_data_source_block I
_cod_depositor_comments
;
The following automatic conversions were performed:
'_symmetry_cell_setting' value 'Tetragonal' changed to 'tetragonal'
according to '/home/saulius/struct/CIF-dictionaries/cif_core.dic'
dictionary named 'cif_core.dic' version 2.4.1 from 2010-06-29.

Automatic conversion script
Id: cif_fix_enum 1527 2010-12-29 10:47:43Z saulius 

The following automatic conversions were performed:

'_symmetry_cell_setting' value 'Tetragonal' changed to 'tetragonal'
according to /home/saulius/struct/CIF-dictionaries/cif_core.dic
dictionary named 'cif_core.dic' version 2.4.1 from 2010-06-29.

Automatic conversion script
Id: cif_fix_values 1715 2011-07-08 13:25:40Z adriana 
;
_cod_database_code 2016745
_cod_database_fobs_code 2016745

loop_
_symmetry_equiv_pos_as_xyz
'x, y, z'
'-x, -y, z'
'-y, x, z'
'y, -x, z'
'-x+1/2, y+1/2, -z'
'x+1/2, -y+1/2, -z'
'y+1/2, x+1/2, -z'
'-y+1/2, -x+1/2, -z'
'-x, -y, -z'
'x, y, -z'
'y, -x, -z'
'-y, x, -z'
'x-1/2, -y-1/2, z'
'-x-1/2, y-1/2, z'
'-y-1/2, -x-1/2, z'
'y-1/2, x-1/2, z'

loop_
_atom_site_type_symbol
_atom_site_label
_atom_site_fract_x
_atom_site_fract_y
_atom_site_fract_z
_atom_site_U_iso_or_equiv
_atom_site_adp_type
_atom_site_calc_flag
_atom_site_refinement_flags
_atom_site_occupancy
Cu Cu1 0.24182(10) 0.02248(9) 0.2491(4) 0.0115(4) Uani d . 1
Cu Cu2 0.3609(3) 0.1391(3) 0.0000 0.0100(18) Uani d SP 0.253(9)
Al Al2 0.3609(3) 0.1391(3) 0.0000 0.0100(18) Uani d SP 0.75
Cu Cu3 0.0932(3) 0.1173(3) 0.5000 0.0127(14) Uani d SP 0.225(7)
Al Al3 0.0932(3) 0.1173(3) 0.5000 0.0127(14) Uani d SP 0.78
Al Al4 0.4269(4) 0.0731(4) 0.5000 0.0116(17) Uani d S 1
Al Al5 0.0000 0.0000 0.0000 0.022(3) Uani d S 1
Al Al6 0.1535(3) 0.1950(4) 0.0000 0.0136(12) Uiso d SP 0.95
Cu Cu6 0.1535(3) 0.1950(4) 0.0000 0.0136(12) Uiso d SP 0.05
Li Li1 0.086(2) 0.414(2) 0.0000 0.009(4) Uiso d S 1
Li Li2 0.142(2) 0.358(2) 0.5000 0.009(4) Uiso d S 1
Li Li3 0.2807(19) 0.2193(19) 0.5000 0.009(4) Uiso d S 1

loop_
_atom_site_aniso_label
_atom_site_aniso_U_11
_atom_site_aniso_U_22
_atom_site_aniso_U_33
_atom_site_aniso_U_12
_atom_site_aniso_U_13
_atom_site_aniso_U_23
Cu1 0.0131(7) 0.0123(7) 0.0091(6) -0.0028(5) 0.0013(7) -0.0016(10)
Cu2 0.012(2) 0.012(2) 0.006(3) -0.005(2) 0.000 0.000
Al2 0.012(2) 0.012(2) 0.006(3) -0.005(2) 0.000 0.000
Cu3 0.012(2) 0.013(2) 0.013(2) 0.0037(16) 0.000 0.000
Al3 0.012(2) 0.013(2) 0.013(2) 0.0037(16) 0.000 0.000
Al4 0.010(2) 0.010(2) 0.015(4) 0.000(3) 0.000 0.000
Al5 0.012(3) 0.012(3) 0.043(7) 0.000 0.000 0.000

loop_
_atom_type_symbol
_atom_type_description
_atom_type_scat_dispersion_real
_atom_type_scat_dispersion_imag
_atom_type_scat_source
Li Li -0.0003 0.0001 'International Tables Vol C Tables 4.2.6.8 and 6.1.1.4'
Al Al 0.0645 0.0514 'International Tables Vol C Tables 4.2.6.8 and 6.1.1.4'
Cu Cu 0.3201 1.2651 'International Tables Vol C Tables 4.2.6.8 and 6.1.1.4'

loop_
_geom_angle_atom_site_label_1
_geom_angle_atom_site_label_2
_geom_angle_atom_site_label_3
_geom_angle_site_symmetry_1
_geom_angle_site_symmetry_3
_geom_angle
Cu2 Cu1 Cu1 . 10 59.61(4)
Cu2 Cu1 Al3 . 11_556 178.64(15)
Cu1 Cu1 Al3 10 11_556 120.08(6)
Cu2 Cu1 Cu3 . 11_556 178.64(15)
Cu1 Cu1 Cu3 10 11_556 120.08(6)
Al3 Cu1 Cu3 11_556 11_556 0.00(17)
Cu2 Cu1 Cu1 . 10_556 120.39(4)
Cu1 Cu1 Cu1 10 10_556 180.00(5)
Al3 Cu1 Cu1 11_556 10_556 59.92(6)
Cu3 Cu1 Cu1 11_556 10_556 59.92(6)
Cu2 Cu1 Cu3 . . 114.63(15)
Cu1 Cu1 Cu3 10 . 119.18(6)
Al3 Cu1 Cu3 11_556 . 64.24(15)
Cu3 Cu1 Cu3 11_556 . 64.24(15)
Cu1 Cu1 Cu3 10_556 . 60.82(6)
Cu2 Cu1 Cu6 . 11 114.48(12)
Cu1 Cu1 Cu6 10 11 61.77(7)
Al3 Cu1 Cu6 11_556 11 65.91(9)
Cu3 Cu1 Cu6 11_556 11 65.91(9)
Cu1 Cu1 Cu6 10_556 11 118.23(7)
Cu3 Cu1 Cu6 . 11 117.61(13)
Cu2 Cu1 Al6 . 11 114.48(12)
Cu1 Cu1 Al6 10 11 61.77(7)
Al3 Cu1 Al6 11_556 11 65.91(9)
Cu3 Cu1 Al6 11_556 11 65.91(9)
Cu1 Cu1 Al6 10_556 11 118.23(7)
Cu3 Cu1 Al6 . 11 117.61(13)
Cu6 Cu1 Al6 11 11 0.00(10)
Cu2 Cu1 Al4 . . 63.93(7)
Cu1 Cu1 Al4 10 . 117.16(5)
Al3 Cu1 Al4 11_556 . 116.97(10)
Cu3 Cu1 Al4 11_556 . 116.97(10)
Cu1 Cu1 Al4 10_556 . 62.84(5)
Cu3 Cu1 Al4 . . 107.41(15)
Cu6 Cu1 Al4 11 . 127.60(15)
Al6 Cu1 Al4 11 . 127.60(15)
Cu2 Cu1 Al6 . . 62.81(15)
Cu1 Cu1 Al6 10 . 63.23(6)
Al3 Cu1 Al6 11_556 . 115.84(13)
Cu3 Cu1 Al6 11_556 . 115.84(13)
Cu1 Cu1 Al6 10_556 . 116.77(6)
Cu3 Cu1 Al6 . . 63.06(8)
Cu6 Cu1 Al6 11 . 111.80(16)
Al6 Cu1 Al6 11 . 111.80(16)
Al4 Cu1 Al6 . . 111.62(15)
Cu1 Cu2 Cu1 15_665 8 60.79(9)
Cu1 Cu2 Cu1 15_665 10 179.0(3)
Cu1 Cu2 Cu1 8 10 119.20(9)
Cu1 Cu2 Cu1 15_665 . 119.20(9)
Cu1 Cu2 Cu1 8 . 179.0(3)
Cu1 Cu2 Cu1 10 . 60.79(9)
Cu1 Cu2 Cu6 15_665 15_665 64.02(11)
Cu1 Cu2 Cu6 8 15_665 64.02(11)
Cu1 Cu2 Cu6 10 15_665 115.01(18)
Cu1 Cu2 Cu6 . 15_665 115.01(18)
Cu1 Cu2 Al6 15_665 15_665 64.02(11)
Cu1 Cu2 Al6 8 15_665 64.02(11)
Cu1 Cu2 Al6 10 15_665 115.01(18)
Cu1 Cu2 Al6 . 15_665 115.01(18)
Cu6 Cu2 Al6 15_665 15_665 0.00(18)
Cu1 Cu2 Al6 15_665 . 115.01(18)
Cu1 Cu2 Al6 8 . 115.01(18)
Cu1 Cu2 Al6 10 . 64.02(11)
Cu1 Cu2 Al6 . . 64.02(11)
Cu6 Cu2 Al6 15_665 . 59.9(2)
Al6 Cu2 Al6 15_665 . 59.9(2)
Cu1 Cu2 Al4 15_665 . 63.06(6)
Cu1 Cu2 Al4 8 . 117.42(10)
Cu1 Cu2 Al4 10 . 117.42(10)
Cu1 Cu2 Al4 . . 63.06(6)
Cu6 Cu2 Al4 15_665 . 111.87(13)
Al6 Cu2 Al4 15_665 . 111.87(13)
Al6 Cu2 Al4 . . 111.87(13)
Cu1 Cu2 Al4 15_665 1_554 117.42(10)
Cu1 Cu2 Al4 8 1_554 63.06(6)
Cu1 Cu2 Al4 10 1_554 63.06(6)
Cu1 Cu2 Al4 . 1_554 117.42(10)
Cu6 Cu2 Al4 15_665 1_554 111.87(13)
Al6 Cu2 Al4 15_665 1_554 111.87(13)
Al6 Cu2 Al4 . 1_554 111.87(13)
Al4 Cu2 Al4 . 1_554 129.1(3)
Cu1 Cu2 Li3 15_665 . 63.74(17)
Cu1 Cu2 Li3 8 . 115.7(2)
Cu1 Cu2 Li3 10 . 115.7(2)
Cu1 Cu2 Li3 . . 63.74(17)
Cu6 Cu2 Li3 15_665 . 64.3(5)
Al6 Cu2 Li3 15_665 . 64.3(5)
Al6 Cu2 Li3 . . 64.3(5)
Al4 Cu2 Li3 . . 55.5(6)
Al4 Cu2 Li3 1_554 . 175.4(6)
Cu1 Cu2 Li3 15_665 1_554 115.7(2)
Cu1 Cu2 Li3 8 1_554 63.74(17)
Cu1 Cu2 Li3 10 1_554 63.74(17)
Cu1 Cu2 Li3 . 1_554 115.7(2)
Cu6 Cu2 Li3 15_665 1_554 64.3(5)
Al6 Cu2 Li3 15_665 1_554 64.3(5)
Al6 Cu2 Li3 . 1_554 64.3(5)
Al4 Cu2 Li3 . 1_554 175.4(6)
Al4 Cu2 Li3 1_554 1_554 55.5(6)
Li3 Cu2 Li3 . 1_554 120.0(12)
Cu1 Cu3 Cu1 3 12_556 60.16(12)
Cu1 Cu3 Cu1 3 . 119.13(9)
Cu1 Cu3 Cu1 12_556 . 167.30(17)
Cu1 Cu3 Cu1 3 10_556 167.30(17)
Cu1 Cu3 Cu1 12_556 10_556 119.13(9)
Cu1 Cu3 Cu1 . 10_556 58.35(11)
Cu1 Cu3 Al3 3 11_556 134.18(10)
Cu1 Cu3 Al3 12_556 11_556 134.18(10)
Cu1 Cu3 Al3 . 11_556 56.61(13)
Cu1 Cu3 Al3 10_556 11_556 56.61(13)
Cu1 Cu3 Cu3 3 11_556 134.18(10)
Cu1 Cu3 Cu3 12_556 11_556 134.18(10)
Cu1 Cu3 Cu3 . 11_556 56.61(13)
Cu1 Cu3 Cu3 10_556 11_556 56.61(13)
Al3 Cu3 Cu3 11_556 11_556 0.000(17)
Cu1 Cu3 Al3 3 3 59.14(13)
Cu1 Cu3 Al3 12_556 3 59.14(13)
Cu1 Cu3 Al3 . 3 132.68(10)
Cu1 Cu3 Al3 10_556 3 132.68(10)
Al3 Cu3 Al3 11_556 3 90.0
Cu3 Cu3 Al3 11_556 3 90.0
Cu1 Cu3 Cu3 3 3 59.14(13)
Cu1 Cu3 Cu3 12_556 3 59.14(13)
Cu1 Cu3 Cu3 . 3 132.68(10)
Cu1 Cu3 Cu3 10_556 3 132.68(10)
Al3 Cu3 Cu3 11_556 3 90.0
Cu3 Cu3 Cu3 11_556 3 90.0
Al3 Cu3 Cu3 3 3 0.00(15)
Cu1 Cu3 Li3 3 . 102.4(6)
Cu1 Cu3 Li3 12_556 . 102.4(6)
Cu1 Cu3 Li3 . . 65.0(6)
Cu1 Cu3 Li3 10_556 . 65.0(6)
Al3 Cu3 Li3 11_556 . 112.0(7)
Cu3 Cu3 Li3 11_556 . 112.0(7)
Al3 Cu3 Li3 3 . 158.0(7)
Cu3 Cu3 Li3 3 . 158.0(7)
Cu1 Cu3 Cu6 3 1_556 112.68(16)
Cu1 Cu3 Cu6 12_556 1_556 59.30(11)
Cu1 Cu3 Cu6 . 1_556 113.55(15)
Cu1 Cu3 Cu6 10_556 1_556 61.83(11)
Al3 Cu3 Cu6 11_556 1_556 108.68(13)
Cu3 Cu3 Cu6 11_556 1_556 108.68(13)
Al3 Cu3 Cu6 3 1_556 108.26(13)
Cu3 Cu3 Cu6 3 1_556 108.26(13)
Li3 Cu3 Cu6 . 1_556 65.76(18)
Cu1 Cu3 Al6 3 1_556 112.68(16)
Cu1 Cu3 Al6 12_556 1_556 59.30(11)
Cu1 Cu3 Al6 . 1_556 113.55(15)
Cu1 Cu3 Al6 10_556 1_556 61.83(11)
Al3 Cu3 Al6 11_556 1_556 108.68(13)
Cu3 Cu3 Al6 11_556 1_556 108.68(13)
Al3 Cu3 Al6 3 1_556 108.26(13)
Cu3 Cu3 Al6 3 1_556 108.26(13)
Li3 Cu3 Al6 . 1_556 65.76(18)
Cu6 Cu3 Al6 1_556 1_556 0.0
Al4 Al4 Li3 9_656 . 179.9980(10)
Al4 Al4 Cu1 9_656 . 116.17(13)
Li3 Al4 Cu1 . . 63.8(5)
Al4 Al4 Cu1 9_656 10_556 116.17(13)
Li3 Al4 Cu1 . 10_556 63.83(13)
Cu1 Al4 Cu1 . 10_556 54.31(11)
Al4 Al4 Cu1 9_656 8_556 116.17(13)
Li3 Al4 Cu1 . 8_556 63.83(13)
Cu1 Al4 Cu1 . 8_556 127.7(3)
Cu1 Al4 Cu1 10_556 8_556 101.20(17)
Al4 Al4 Cu1 9_656 15_665 116.17(13)
Li3 Al4 Cu1 . 15_665 63.83(13)
Cu1 Al4 Cu1 . 15_665 101.20(17)
Cu1 Al4 Cu1 10_556 15_665 127.7(3)
Cu1 Al4 Cu1 8_556 15_665 54.31(11)
Al4 Al4 Al2 9_656 1_556 115.46(16)
Li3 Al4 Al2 . 1_556 64.54(16)
Cu1 Al4 Al2 . 1_556 102.86(17)
Cu1 Al4 Al2 10_556 1_556 53.01(8)
Cu1 Al4 Al2 8_556 1_556 53.01(8)
Cu1 Al4 Al2 15_665 1_556 102.86(17)
Al4 Al4 Cu2 9_656 1_556 115.46(16)
Li3 Al4 Cu2 . 1_556 64.54(16)
Cu1 Al4 Cu2 . 1_556 102.86(17)
Cu1 Al4 Cu2 10_556 1_556 53.01(8)
Cu1 Al4 Cu2 8_556 1_556 53.01(8)
Cu1 Al4 Cu2 15_665 1_556 102.86(17)
Al2 Al4 Cu2 1_556 1_556 0.00(15)
Al4 Al4 Cu2 9_656 . 115.46(16)
Li3 Al4 Cu2 . . 64.54(16)
Cu1 Al4 Cu2 . . 53.01(8)
Cu1 Al4 Cu2 10_556 . 102.86(17)
Cu1 Al4 Cu2 8_556 . 102.86(17)
Cu1 Al4 Cu2 15_665 . 53.01(8)
Al2 Al4 Cu2 1_556 . 129.1(3)
Cu2 Al4 Cu2 1_556 . 129.1(3)
Al4 Al4 Li2 9_656 11_556 62.7(3)
Li3 Al4 Li2 . 11_556 117.3(3)
Cu1 Al4 Li2 . 11_556 61.0(3)
Cu1 Al4 Li2 10_556 11_556 61.0(3)
Cu1 Al4 Li2 8_556 11_556 152.74(5)
Cu1 Al4 Li2 15_665 11_556 152.74(5)
Al2 Al4 Li2 1_556 11_556 101.35(13)
Cu2 Al4 Li2 1_556 11_556 101.35(13)
Cu2 Al4 Li2 . 11_556 101.35(13)
Al4 Al4 Li2 9_656 3_655 62.7(3)
Li3 Al4 Li2 . 3_655 117.3(3)
Cu1 Al4 Li2 . 3_655 152.74(5)
Cu1 Al4 Li2 10_556 3_655 152.74(5)
Cu1 Al4 Li2 8_556 3_655 61.0(3)
Cu1 Al4 Li2 15_665 3_655 61.0(3)
Al2 Al4 Li2 1_556 3_655 101.36(13)
Cu2 Al4 Li2 1_556 3_655 101.36(13)
Cu2 Al4 Li2 . 3_655 101.36(13)
Li2 Al4 Li2 11_556 3_655 125.5(7)
Cu1 Al6 Cu1 12 3 56.45(13)
Cu1 Al6 Cu6 12 15_665 116.21(10)
Cu1 Al6 Cu6 3 15_665 116.21(10)
Cu1 Al6 Al6 12 15_665 116.21(10)
Cu1 Al6 Al6 3 15_665 116.21(10)
Cu6 Al6 Al6 15_665 15_665 0.00(13)
Cu1 Al6 Cu2 12 . 151.77(7)
Cu1 Al6 Cu2 3 . 151.77(7)
Cu6 Al6 Cu2 15_665 . 60.07(11)
Al6 Al6 Cu2 15_665 . 60.07(11)
Cu1 Al6 Cu1 12 10 108.27(11)
Cu1 Al6 Cu1 3 10 137.70(19)
Cu6 Al6 Cu1 15_665 10 105.92(9)
Al6 Al6 Cu1 15_665 10 105.92(9)
Cu2 Al6 Cu1 . 10 53.17(9)
Cu1 Al6 Cu1 12 . 137.70(19)
Cu1 Al6 Cu1 3 . 108.27(11)
Cu6 Al6 Cu1 15_665 . 105.92(9)
Al6 Al6 Cu1 15_665 . 105.92(9)
Cu2 Al6 Cu1 . . 53.17(9)
Cu1 Al6 Cu1 10 . 53.55(12)
Cu1 Al6 Al3 12 1_554 54.78(10)
Cu1 Al6 Al3 3 1_554 105.60(16)
Cu6 Al6 Al3 15_665 1_554 116.40(11)
Al6 Al6 Al3 15_665 1_554 116.40(11)
Cu2 Al6 Al3 . 1_554 99.99(12)
Cu1 Al6 Al3 10 1_554 55.11(10)
Cu1 Al6 Al3 . 1_554 103.50(16)
Cu1 Al6 Cu3 12 1_554 54.78(10)
Cu1 Al6 Cu3 3 1_554 105.60(16)
Cu6 Al6 Cu3 15_665 1_554 116.40(11)
Al6 Al6 Cu3 15_665 1_554 116.40(11)
Cu2 Al6 Cu3 . 1_554 99.99(12)
Cu1 Al6 Cu3 10 1_554 55.11(10)
Cu1 Al6 Cu3 . 1_554 103.50(16)
Al3 Al6 Cu3 1_554 1_554 0.00(14)
Cu1 Al6 Cu3 12 . 105.60(16)
Cu1 Al6 Cu3 3 . 54.78(10)
Cu6 Al6 Cu3 15_665 . 116.40(11)
Al6 Al6 Cu3 15_665 . 116.40(11)
Cu2 Al6 Cu3 . . 99.99(12)
Cu1 Al6 Cu3 10 . 103.50(16)
Cu1 Al6 Cu3 . . 55.11(10)
Al3 Al6 Cu3 1_554 . 126.8(2)
Cu3 Al6 Cu3 1_554 . 126.8(2)
Li2 Li1 Li2 1_554 . 135.8(18)
Li2 Li1 Cu1 1_554 12 61.5(3)
Li2 Li1 Cu1 . 12 109.0(6)
Li2 Li1 Cu1 1_554 3 109.0(6)
Li2 Li1 Cu1 . 3 61.5(3)
Cu1 Li1 Cu1 12 3 51.29(17)
Li2 Li1 Cu1 1_554 14_665 109.0(6)
Li2 Li1 Cu1 . 14_665 61.5(3)
Cu1 Li1 Cu1 12 14_665 156.7(15)
Cu1 Li1 Cu1 3 14_665 122.9(6)
Li2 Li1 Cu1 1_554 5 61.5(3)
Li2 Li1 Cu1 . 5 109.0(6)
Cu1 Li1 Cu1 12 5 122.9(6)
Cu1 Li1 Cu1 3 5 156.7(15)
Cu1 Li1 Cu1 14_665 5 51.29(17)
Li2 Li1 Al6 1_554 . 70.6(8)
Li2 Li1 Al6 . . 70.6(8)
Cu1 Li1 Al6 12 . 53.9(4)
Cu1 Li1 Al6 3 . 53.9(4)
Cu1 Li1 Al6 14_665 . 103.3(10)
Cu1 Li1 Al6 5 . 103.3(10)
Li2 Li1 Cu6 1_554 15_665 70.6(8)
Li2 Li1 Cu6 . 15_665 70.6(8)
Cu1 Li1 Cu6 12 15_665 103.3(10)
Cu1 Li1 Cu6 3 15_665 103.3(10)
Cu1 Li1 Cu6 14_665 15_665 53.9(4)
Cu1 Li1 Cu6 5 15_665 53.9(4)
Al6 Li1 Cu6 . 15_665 55.6(7)
Li2 Li1 Al6 1_554 15_665 70.6(8)
Li2 Li1 Al6 . 15_665 70.6(8)
Cu1 Li1 Al6 12 15_665 103.3(10)
Cu1 Li1 Al6 3 15_665 103.3(10)
Cu1 Li1 Al6 14_665 15_665 53.9(4)
Cu1 Li1 Al6 5 15_665 53.9(4)
Al6 Li1 Al6 . 15_665 55.6(7)
Cu6 Li1 Al6 15_665 15_665 0.00(17)
Li2 Li1 Cu2 1_554 3 101.4(4)
Li2 Li1 Cu2 . 3 101.4(4)
Cu1 Li1 Cu2 12 3 50.02(14)
Cu1 Li1 Cu2 3 3 50.02(14)
Cu1 Li1 Cu2 14_665 3 148.7(9)
Cu1 Li1 Cu2 5 3 148.7(9)
Al6 Li1 Cu2 . 3 93.8(3)
Cu6 Li1 Cu2 15_665 3 149.4(10)
Al6 Li1 Cu2 15_665 3 149.4(10)
Li2 Li1 Al2 1_554 3 101.4(4)
Li2 Li1 Al2 . 3 101.4(4)
Cu1 Li1 Al2 12 3 50.02(14)
Cu1 Li1 Al2 3 3 50.02(14)
Cu1 Li1 Al2 14_665 3 148.7(9)
Cu1 Li1 Al2 5 3 148.7(9)
Al6 Li1 Al2 . 3 93.8(3)
Cu6 Li1 Al2 15_665 3 149.4(10)
Al6 Li1 Al2 15_665 3 149.4(10)
Cu2 Li1 Al2 3 3 0.00(17)
Li3 Li2 Li1 . 1_556 112.1(9)
Li3 Li2 Li1 . . 112.1(9)
Li1 Li2 Li1 1_556 . 135.8(18)
Li3 Li2 Cu1 . 3 98.7(7)
Li1 Li2 Cu1 1_556 3 110.5(6)
Li1 Li2 Cu1 . 3 62.4(2)
Li3 Li2 Cu1 . 12_556 98.7(7)
Li1 Li2 Cu1 1_556 12_556 62.4(2)
Li1 Li2 Cu1 . 12_556 110.5(6)
Cu1 Li2 Cu1 3 12_556 52.12(14)
Li3 Li2 Cu1 . 5_556 98.7(7)
Li1 Li2 Cu1 1_556 5_556 62.4(2)
Li1 Li2 Cu1 . 5_556 110.5(6)
Cu1 Li2 Cu1 3 5_556 162.6(15)
Cu1 Li2 Cu1 12_556 5_556 124.6(4)
Li3 Li2 Cu1 . 14_665 98.7(7)
Li1 Li2 Cu1 1_556 14_665 110.5(6)
Li1 Li2 Cu1 . 14_665 62.4(2)
Cu1 Li2 Cu1 3 14_665 124.6(4)
Cu1 Li2 Cu1 12_556 14_665 162.6(15)
Cu1 Li2 Cu1 5_556 14_665 52.11(14)
Li3 Li2 Al4 . 3 152.8(3)
Li1 Li2 Al4 1_556 3 70.5(8)
Li1 Li2 Al4 . 3 70.5(8)
Cu1 Li2 Al4 3 3 57.3(4)
Cu1 Li2 Al4 12_556 3 57.3(4)
Cu1 Li2 Al4 5_556 3 105.7(10)
Cu1 Li2 Al4 14_665 3 105.7(10)
Li3 Li2 Al4 . 11_566 152.7(3)
Li1 Li2 Al4 1_556 11_566 70.5(8)
Li1 Li2 Al4 . 11_566 70.5(8)
Cu1 Li2 Al4 3 11_566 105.7(10)
Cu1 Li2 Al4 12_556 11_566 105.7(10)
Cu1 Li2 Al4 5_556 11_566 57.3(4)
Cu1 Li2 Al4 14_665 11_566 57.3(4)
Al4 Li2 Al4 3 11_566 54.5(7)
Li3 Li2 Cu3 . . 56.4(6)
Li1 Li2 Cu3 1_556 . 102.0(4)
Li1 Li2 Cu3 . . 102.0(4)
Cu1 Li2 Cu3 3 . 49.16(19)
Cu1 Li2 Cu3 12_556 . 49.16(19)
Cu1 Li2 Cu3 5_556 . 145.2(9)
Cu1 Li2 Cu3 14_665 . 145.2(9)
Al4 Li2 Cu3 3 . 96.3(3)
Al4 Li2 Cu3 11_566 . 150.8(9)
Li3 Li2 Cu3 . 15_665 56.4(6)
Li1 Li2 Cu3 1_556 15_665 102.0(4)
Li1 Li2 Cu3 . 15_665 102.0(4)
Cu1 Li2 Cu3 3 15_665 145.2(9)
Cu1 Li2 Cu3 12_556 15_665 145.2(9)
Cu1 Li2 Cu3 5_556 15_665 49.15(19)
Cu1 Li2 Cu3 14_665 15_665 49.15(19)
Al4 Li2 Cu3 3 15_665 150.8(9)
Al4 Li2 Cu3 11_566 15_665 96.3(3)
Cu3 Li2 Cu3 . 15_665 112.8(11)
Li2 Li3 Al4 . . 179.9890(10)
Li2 Li3 Al3 . 15_665 73.6(7)
Al4 Li3 Al3 . 15_665 106.5(7)
Li2 Li3 Cu3 . 15_665 73.6(7)
Al4 Li3 Cu3 . 15_665 106.5(7)
Al3 Li3 Cu3 15_665 15_665 0.00(7)
Li2 Li3 Cu3 . . 73.5(7)
Al4 Li3 Cu3 . . 106.4(7)
Al3 Li3 Cu3 15_665 . 147.1(14)
Cu3 Li3 Cu3 15_665 . 147.1(14)
Li2 Li3 Cu1 . 8_556 120.0(6)
Al4 Li3 Cu1 . 8_556 60.0(6)
Al3 Li3 Cu1 15_665 8_556 54.99(12)
Cu3 Li3 Cu1 15_665 8_556 54.99(12)
Cu3 Li3 Cu1 . 8_556 149.0(6)
Li2 Li3 Cu1 . 15_665 120.0(6)
Al4 Li3 Cu1 . 15_665 60.0(6)
Al3 Li3 Cu1 15_665 15_665 54.99(12)
Cu3 Li3 Cu1 15_665 15_665 54.99(12)
Cu3 Li3 Cu1 . 15_665 149.0(6)
Cu1 Li3 Cu1 8_556 15_665 52.3(3)
Li2 Li3 Cu1 . . 120.0(6)
Al4 Li3 Cu1 . . 60.0(6)
Al3 Li3 Cu1 15_665 . 149.0(6)
Cu3 Li3 Cu1 15_665 . 149.0(6)
Cu3 Li3 Cu1 . . 54.99(12)
Cu1 Li3 Cu1 8_556 . 120.0(12)
Cu1 Li3 Cu1 15_665 . 96.4(8)
Li2 Li3 Cu1 . 10_556 120.0(6)
Al4 Li3 Cu1 . 10_556 60.0(6)
Al3 Li3 Cu1 15_665 10_556 149.0(6)
Cu3 Li3 Cu1 15_665 10_556 149.0(6)
Cu3 Li3 Cu1 . 10_556 54.99(12)
Cu1 Li3 Cu1 8_556 10_556 96.4(8)
Cu1 Li3 Cu1 15_665 10_556 120.0(12)
Cu1 Li3 Cu1 . 10_556 52.3(3)
Li2 Li3 Cu2 . . 120.0(6)
Al4 Li3 Cu2 . . 60.0(6)
Al3 Li3 Cu2 15_665 . 98.15(19)
Cu3 Li3 Cu2 15_665 . 98.15(19)
Cu3 Li3 Cu2 . . 98.14(19)
Cu1 Li3 Cu2 8_556 . 97.5(8)
Cu1 Li3 Cu2 15_665 . 50.8(3)
Cu1 Li3 Cu2 . . 50.8(3)
Cu1 Li3 Cu2 10_556 . 97.5(8)

loop_
_geom_bond_atom_site_label_1
_geom_bond_atom_site_label_2
_geom_bond_site_symmetry_2
_geom_bond_distance
_geom_bond_publ_flag
Cu1 Al2 . 2.4532(15) y
Cu1 Cu1 10 2.482(4) ?
Cu1 Al3 11_556 2.494(3) ?
Cu1 Cu3 11_556 2.494(3) ?
Cu1 Cu1 10_556 2.500(4) ?
Cu1 Cu3 . 2.564(3) ?
Cu1 Cu6 11 2.624(4) ?
Cu1 Al6 11 2.624(4) ?
Cu1 Al4 . 2.738(3) ?
Cu1 Al6 . 2.755(4) ?
Cu1 Li3 . 2.837(17) ?
Cu1 Li2 11_556 2.85(2) ?
Cu1 Li1 11 2.87(2) ?
Cu2 Cu1 15_665 2.4532(15) ?
Cu2 Cu1 8 2.4532(15) ?
Cu2 Cu1 10 2.4532(15) ?
Cu2 Cu6 15_665 2.726(6) ?
Cu2 Al6 15_665 2.726(6) ?
Cu2 Al6 . 2.726(6) ?
Cu2 Al4 . 2.759(4) ?
Cu2 Al4 1_554 2.759(4) ?
Cu2 Li3 . 2.877(17) ?
Cu2 Li3 1_554 2.877(17) ?
Cu2 Li1 11 2.93(2) ?
Cu2 Li1 3_655 2.93(2) ?
Al3 Cu1 3 2.494(3) y
Cu3 Cu1 12_556 2.494(3) ?
Cu3 Cu1 10_556 2.564(3) ?
Cu3 Al3 11_556 2.690(5) ?
Cu3 Cu3 11_556 2.690(5) ?
Cu3 Al3 3 2.690(5) ?
Cu3 Cu3 3 2.690(5) ?
Cu3 Li3 . 2.710(10) ?
Cu3 Cu6 1_556 2.786(3) ?
Cu3 Al6 1_556 2.786(3) ?
Cu3 Al6 . 2.786(3) ?
Cu3 Li2 . 3.12(2) ?
Al4 Al4 9_656 2.624(14) ?
Al4 Li3 . 2.63(3) y
Al4 Cu1 10_556 2.738(3) ?
Al4 Cu1 8_556 2.738(3) ?
Al4 Cu1 15_665 2.738(3) ?
Al4 Al2 1_556 2.759(4) ?
Al4 Cu2 1_556 2.759(4) ?
Al4 Li2 11_556 2.86(3) ?
Al4 Li2 3_655 2.86(3) ?
Al4 Li1 11 3.207(19) ?
Al4 Li1 11_556 3.207(19) ?
Al4 Li1 3_656 3.207(19) ?
Al4 Li1 3_655 3.207(19) ?
Al6 Cu1 12 2.624(4) ?
Al6 Cu1 3 2.624(4) y
Al6 Cu6 15_665 2.721(9) ?
Al6 Al6 15_665 2.721(9) ?
Al6 Cu1 10 2.755(4) ?
Al6 Al3 1_554 2.786(3) ?
Al6 Cu3 1_554 2.786(3) ?
Al6 Li1 . 2.92(3) ?
Al6 Li3 . 2.985(11) ?
Al6 Li3 1_554 2.985(11) ?
Al6 Li2 . 3.243(18) ?
Al6 Li2 1_554 3.243(18) ?
Li1 Li2 1_554 2.688(18) ?
Li1 Li2 . 2.688(18) y
Li1 Cu1 12 2.87(2) ?
Li1 Cu1 3 2.87(2) ?
Li1 Cu1 14_665 2.87(2) ?
Li1 Cu1 5 2.87(2) ?
Li1 Cu6 15_665 2.92(3) ?
Li1 Al6 15_665 2.92(3) ?
Li1 Cu2 3 2.93(2) ?
Li1 Al2 3 2.93(2) ?
Li1 Al2 11_565 2.93(2) ?
Li1 Cu2 11_565 2.93(2) ?
Li1 Li1 9_565 3.07(8) ?
Li1 Al4 3_554 3.207(19) ?
Li1 Al4 3 3.207(19) ?
Li1 Al4 11_566 3.207(19) ?
Li1 Al4 11_565 3.207(19) ?
Li2 Li3 . 2.49(5) y
Li2 Li1 1_556 2.688(18) ?
Li2 Cu1 3 2.85(2) ?
Li2 Cu1 12_556 2.85(2) ?
Li2 Cu1 5_556 2.85(2) ?
Li2 Cu1 14_665 2.85(2) ?
Li2 Al4 3 2.86(3) ?
Li2 Al4 11_566 2.86(3) ?
Li2 Cu3 15_665 3.12(2) ?
Li2 Al3 15_665 3.12(2) ?
Li2 Al6 1_556 3.243(18) ?
Li2 Cu6 1_556 3.243(18) ?
Li2 Cu6 15_666 3.244(18) ?
Li2 Al6 15_666 3.244(18) ?
Li2 Al6 15_665 3.244(18) ?
Li2 Cu6 15_665 3.244(18) ?
Li3 Al3 15_665 2.710(10) ?
Li3 Cu3 15_665 2.710(10) ?
Li3 Cu1 8_556 2.837(17) ?
Li3 Cu1 15_665 2.837(17) ?
Li3 Cu1 10_556 2.837(17) ?
Li3 Al2 1_556 2.877(17) ?
Li3 Cu2 1_556 2.877(17) ?
Li3 Cu6 15_666 2.985(11) ?
Li3 Al6 15_666 2.985(11) ?
Li3 Cu6 15_665 2.985(11) ?
Li3 Al6 15_665 2.985(11) ?
Li3 Cu6 1_556 2.985(11) ?
Li3 Al6 1_556 2.985(11) ?
